data_4066072
loop_
_publ_author_name
'Peeck, Lars H.'
'Plenio, Herbert'

_publ_section_title
;
 Synthesis and RCM Activity of
 [(NHC)(NHCewg)RuCl2(3-phenylindenylid-1-ene)] Complexes
;
_journal_issue 12
_journal_name_full Organometallics
_journal_page_first 2761
_journal_paper_doi 10.1021/om1002717
_journal_volume 29
_journal_year 2010
_chemical_absolute_configuration unk
_chemical_formula_sum 'C45 H50 Cl4 N4 Ru'
_chemical_formula_weight 889.81
_chemical_name_common (NHCewg)(NHC)RuCl2(CH-indenylidene)
_space_group_IT_number 14
_symmetry_cell_setting monoclinic
_symmetry_Int_Tables_number 14
_symmetry_space_group_name_Hall '-P 2yn'
_symmetry_space_group_name_H-M 'P 1 21/n 1'
_atom_sites_solution_hydrogens geom
_atom_sites_solution_primary direct
_atom_sites_solution_secondary difmap
_audit_creation_method SHELXL-97
_cell_angle_alpha 90.00
_cell_angle_beta 109.666(13)
_cell_angle_gamma 90.00
_cell_formula_units_Z 4
_cell_length_a 18.552(3)
_cell_length_b 9.8186(11)
_cell_length_c 24.896(4)
_cell_measurement_reflns_used 6497
_cell_measurement_temperature 213(2)
_cell_measurement_theta_max 22.25
_cell_measurement_theta_min 1.08
_cell_volume 4270.4(11)
_computing_structure_refinement 'SHELXL-97 (Sheldrick, 1997)'
_diffrn_ambient_pressure 1
_diffrn_ambient_temperature 213(2)
_diffrn_measured_fraction_theta_full 0.942
_diffrn_measured_fraction_theta_max 0.942
_diffrn_measurement_device_type 'STOE IPDS 2'
_diffrn_measurement_method 'rotation method'
_diffrn_radiation_monochromator graphite
_diffrn_radiation_probe x-ray
_diffrn_radiation_type MoK\a
_diffrn_radiation_wavelength 0.71073
_diffrn_reflns_av_R_equivalents 0.1200
_diffrn_reflns_av_sigmaI/netI 0.2950
_diffrn_reflns_limit_h_max 19
_diffrn_reflns_limit_h_min -18
_diffrn_reflns_limit_k_max 9
_diffrn_reflns_limit_k_min -10
_diffrn_reflns_limit_l_max 26
_diffrn_reflns_limit_l_min -25
_diffrn_reflns_number 12806
_diffrn_reflns_theta_full 21.92
_diffrn_reflns_theta_max 21.92
_diffrn_reflns_theta_min 1.20
_diffrn_source 'fine-focus sealed tube'
_exptl_absorpt_coefficient_mu 0.654
_exptl_absorpt_correction_type none
_exptl_crystal_colour red
_exptl_crystal_density_diffrn 1.384
_exptl_crystal_density_method 'not measured'
_exptl_crystal_description cubes
_exptl_crystal_F_000 1840
_exptl_crystal_recrystallization_method 'CH2Cl2/i PrOH'
_exptl_crystal_size_max 0.1
_exptl_crystal_size_mid 0.08
_exptl_crystal_size_min 0.05
_refine_diff_density_max 0.308
_refine_diff_density_min -0.266
_refine_diff_density_rms 0.064
_refine_ls_extinction_method none
_refine_ls_goodness_of_fit_ref 0.619
_refine_ls_hydrogen_treatment constr
_refine_ls_matrix_type full
_refine_ls_number_parameters 487
_refine_ls_number_reflns 4896
_refine_ls_number_restraints 0
_refine_ls_restrained_S_all 0.619
_refine_ls_R_factor_all 0.1577
_refine_ls_R_factor_gt 0.0485
_refine_ls_shift/su_max 0.000
_refine_ls_shift/su_mean 0.000
_refine_ls_structure_factor_coef Fsqd
_refine_ls_weighting_details 'calc w=1/[\s^2^(Fo^2^)+(0.0000P)^2^+0.0000P] where P=(Fo^2^+2Fc^2^)/3'
_refine_ls_weighting_scheme calc
_refine_ls_wR_factor_gt 0.0491
_refine_ls_wR_factor_ref 0.0687
_reflns_number_gt 1969
_reflns_number_total 4896
_reflns_threshold_expression >2sigma(I)
_cod_data_source_file om1002717_si_001.cif
_cod_data_source_block shelxl
_cod_original_sg_symbol_H-M 'P 21/n'
_cod_database_code 4066072

loop_
_symmetry_equiv_pos_as_xyz
'x, y, z'
'-x+1/2, y+1/2, -z+1/2'
'-x, -y, -z'
'x-1/2, -y-1/2, z-1/2'

loop_
_atom_site_label
_atom_site_type_symbol
_atom_site_fract_x
_atom_site_fract_y
_atom_site_fract_z
_atom_site_U_iso_or_equiv
_atom_site_adp_type
_atom_site_occupancy
_atom_site_symmetry_multiplicity
_atom_site_calc_flag
_atom_site_refinement_flags
Ru1 Ru 0.01147(4) 0.05928(9) 0.25216(3) 0.0296(2) Uani 1 1 d .
Cl1 Cl -0.05801(14) 0.2476(3) 0.19776(10) 0.0513(8) Uani 1 1 d .
Cl2 Cl 0.06653(13) -0.1615(2) 0.27886(10) 0.0445(7) Uani 1 1 d .
Cl3 Cl 0.24257(17) 0.2121(3) 0.14792(12) 0.0827(11) Uani 1 1 d .
Cl4 Cl 0.13701(14) -0.0493(4) 0.07259(10) 0.0747(9) Uani 1 1 d .
C1 C -0.0768(5) -0.0009(9) 0.2790(4) 0.035(3) Uani 1 1 d .
C2 C -0.1939(6) -0.1120(11) 0.2772(4) 0.072(4) Uani 1 1 d .
H2A H -0.2016 -0.2097 0.2776 0.087 Uiso 1 1 calc R
H2B H -0.2429 -0.0677 0.2595 0.087 Uiso 1 1 calc R
C3 C -0.1545(5) -0.0585(13) 0.3362(4) 0.072(4) Uani 1 1 d .
H3A H -0.1870 0.0048 0.3475 0.086 Uiso 1 1 calc R
H3B H -0.1396 -0.1319 0.3639 0.086 Uiso 1 1 calc R
C4 C -0.1604(5) -0.1189(11) 0.1886(4) 0.039(3) Uani 1 1 d .
C5 C -0.1454(5) -0.2527(12) 0.1772(4) 0.048(3) Uani 1 1 d .
C6 C -0.1741(6) -0.2962(11) 0.1212(5) 0.059(3) Uani 1 1 d .
H6 H -0.1634 -0.3845 0.1126 0.071 Uiso 1 1 calc R
C7 C -0.2177(6) -0.2145(12) 0.0777(4) 0.056(3) Uani 1 1 d .
C8 C -0.2318(5) -0.0857(12) 0.0916(4) 0.048(3) Uani 1 1 d .
H8 H -0.2593 -0.0281 0.0622 0.057 Uiso 1 1 calc R
C9 C -0.2077(5) -0.0350(10) 0.1466(4) 0.043(3) Uani 1 1 d .
C10 C -0.1029(5) -0.3537(9) 0.2232(4) 0.077(4) Uani 1 1 d .
H10A H -0.1002 -0.4402 0.2060 0.115 Uiso 1 1 calc R
H10B H -0.1297 -0.3639 0.2499 0.115 Uiso 1 1 calc R
H10C H -0.0521 -0.3207 0.2427 0.115 Uiso 1 1 calc R
C11 C -0.2474(6) -0.2665(13) 0.0175(4) 0.098(5) Uani 1 1 d .
H11A H -0.2766 -0.1963 -0.0072 0.146 Uiso 1 1 calc R
H11B H -0.2795 -0.3444 0.0156 0.146 Uiso 1 1 calc R
H11C H -0.2051 -0.2920 0.0056 0.146 Uiso 1 1 calc R
C12 C -0.2329(5) 0.0989(9) 0.1593(4) 0.059(3) Uani 1 1 d .
H12A H -0.2643 0.1410 0.1245 0.088 Uiso 1 1 calc R
H12B H -0.1890 0.1551 0.1771 0.088 Uiso 1 1 calc R
H12C H -0.2618 0.0884 0.1845 0.088 Uiso 1 1 calc R
C13 C -0.0432(5) 0.0913(11) 0.3789(4) 0.032(3) Uani 1 1 d .
C14 C -0.0674(5) 0.2229(11) 0.3838(4) 0.043(3) Uani 1 1 d .
C15 C -0.0290(6) 0.2958(10) 0.4316(4) 0.053(3) Uani 1 1 d .
H15 H -0.0457 0.3832 0.4358 0.064 Uiso 1 1 calc R
C16 C 0.0346(6) 0.2425(12) 0.4744(4) 0.043(3) Uani 1 1 d .
C17 C 0.0570(5) 0.1126(10) 0.4693(3) 0.042(3) Uani 1 1 d .
H17 H 0.0985 0.0760 0.4981 0.051 Uiso 1 1 calc R
C18 C 0.0191(5) 0.0330(11) 0.4217(4) 0.038(3) Uani 1 1 d .
C19 C -0.1341(5) 0.2864(11) 0.3386(4) 0.078(4) Uani 1 1 d .
H19A H -0.1550 0.2225 0.3082 0.117 Uiso 1 1 calc R
H19B H -0.1174 0.3665 0.3241 0.117 Uiso 1 1 calc R
H19C H -0.1726 0.3108 0.3547 0.117 Uiso 1 1 calc R
C20 C 0.0786(5) 0.3291(11) 0.5255(4) 0.073(4) Uani 1 1 d .
H20A H 0.0546 0.4167 0.5225 0.109 Uiso 1 1 calc R
H20B H 0.1303 0.3404 0.5262 0.109 Uiso 1 1 calc R
H20C H 0.0787 0.2850 0.5599 0.109 Uiso 1 1 calc R
C21 C 0.0455(5) -0.1121(9) 0.4188(4) 0.053(3) Uani 1 1 d .
H21A H 0.0874 -0.1326 0.4529 0.080 Uiso 1 1 calc R
H21B H 0.0618 -0.1220 0.3863 0.080 Uiso 1 1 calc R
H21C H 0.0039 -0.1736 0.4154 0.080 Uiso 1 1 calc R
C31 C 0.0792(5) 0.0796(11) 0.2020(4) 0.036(3) Uani 1 1 d .
C32 C 0.1673(6) 0.1382(11) 0.1583(4) 0.048(3) Uani 1 1 d .
C33 C 0.1251(6) 0.0312(12) 0.1283(3) 0.042(3) Uani 1 1 d .
C34 C 0.1602(6) 0.2866(11) 0.2399(4) 0.047(3) Uani 1 1 d .
H34 H 0.1296 0.2834 0.2651 0.057 Uiso 1 1 calc R
C35 C 0.1393(6) 0.4169(11) 0.2061(5) 0.094(4) Uani 1 1 d .
H35A H 0.0862 0.4145 0.1830 0.142 Uiso 1 1 calc R
H35B H 0.1700 0.4264 0.1821 0.142 Uiso 1 1 calc R
H35C H 0.1483 0.4928 0.2318 0.142 Uiso 1 1 calc R
C36 C 0.2448(6) 0.2834(11) 0.2785(4) 0.085(4) Uani 1 1 d .
H36A H 0.2550 0.2002 0.3000 0.128 Uiso 1 1 calc R
H36B H 0.2551 0.3595 0.3042 0.128 Uiso 1 1 calc R
H36C H 0.2770 0.2886 0.2554 0.128 Uiso 1 1 calc R
C37 C 0.0102(5) -0.0988(11) 0.1339(4) 0.049(3) Uani 1 1 d .
H37 H -0.0183 -0.0964 0.1606 0.059 Uiso 1 1 calc R
C38 C 0.0356(5) -0.2448(11) 0.1325(4) 0.070(4) Uani 1 1 d .
H38A H 0.0689 -0.2708 0.1698 0.104 Uiso 1 1 calc R
H38B H 0.0624 -0.2531 0.1057 0.104 Uiso 1 1 calc R
H38C H -0.0085 -0.3033 0.1211 0.104 Uiso 1 1 calc R
C39 C -0.0451(5) -0.0500(12) 0.0766(4) 0.073(4) Uani 1 1 d .
H39A H -0.0602 0.0421 0.0802 0.109 Uiso 1 1 calc R
H39B H -0.0895 -0.1075 0.0651 0.109 Uiso 1 1 calc R
H39C H -0.0203 -0.0540 0.0484 0.109 Uiso 1 1 calc R
C41 C 0.0777(5) 0.1428(10) 0.3173(4) 0.038(3) Uani 1 1 d .
C42 C 0.0762(6) 0.2837(10) 0.3417(4) 0.034(3) Uani 1 1 d .
C43 C 0.0294(6) 0.3938(10) 0.3213(4) 0.044(3) Uani 1 1 d .
H43 H -0.0133 0.3856 0.2885 0.053 Uiso 1 1 calc R
C44 C 0.0462(6) 0.5175(10) 0.3500(4) 0.059(3) Uani 1 1 d .
H44 H 0.0133 0.5912 0.3377 0.071 Uiso 1 1 calc R
C45 C 0.1119(6) 0.5303(11) 0.3968(4) 0.062(3) Uani 1 1 d .
H45 H 0.1237 0.6141 0.4150 0.074 Uiso 1 1 calc R
C46 C 0.1604(5) 0.4218(12) 0.4170(4) 0.047(3) Uani 1 1 d .
H46 H 0.2039 0.4317 0.4492 0.056 Uiso 1 1 calc R
C47 C 0.1440(5) 0.2978(11) 0.3890(4) 0.034(3) Uani 1 1 d .
C48 C 0.1868(5) 0.1704(10) 0.3984(4) 0.037(3) Uani 1 1 d .
C49 C 0.1492(5) 0.0838(10) 0.3562(4) 0.042(3) Uani 1 1 d .
H49 H 0.1664 -0.0033 0.3522 0.050 Uiso 1 1 calc R
C50 C 0.2592(6) 0.1444(10) 0.4442(4) 0.035(3) Uani 1 1 d .
C51 C 0.2722(6) 0.1940(11) 0.4991(4) 0.062(4) Uani 1 1 d .
H51 H 0.2345 0.2439 0.5072 0.075 Uiso 1 1 calc R
C52 C 0.3431(7) 0.1680(13) 0.5426(5) 0.076(4) Uani 1 1 d .
H52 H 0.3517 0.2032 0.5789 0.091 Uiso 1 1 calc R
C53 C 0.3984(7) 0.0936(14) 0.5327(5) 0.087(5) Uani 1 1 d .
H53 H 0.4453 0.0816 0.5614 0.104 Uiso 1 1 calc R
C54 C 0.3852(6) 0.0361(13) 0.4804(5) 0.079(4) Uani 1 1 d .
H54 H 0.4219 -0.0201 0.4740 0.095 Uiso 1 1 calc R
C55 C 0.3152(6) 0.0623(13) 0.4355(4) 0.062(3) Uani 1 1 d .
H55 H 0.3068 0.0239 0.3998 0.074 Uiso 1 1 calc R
N1 N -0.1392(4) -0.0770(9) 0.2476(3) 0.045(2) Uani 1 1 d .
N2 N -0.0862(4) 0.0116(8) 0.3306(4) 0.039(2) Uani 1 1 d .
N3 N 0.1390(5) 0.1644(9) 0.2024(3) 0.039(2) Uani 1 1 d .
N4 N 0.0747(5) -0.0013(9) 0.1561(3) 0.038(3) Uani 1 1 d .

loop_
_atom_site_aniso_label
_atom_site_aniso_U_11
_atom_site_aniso_U_22
_atom_site_aniso_U_33
_atom_site_aniso_U_23
_atom_site_aniso_U_13
_atom_site_aniso_U_12
Ru1 0.0282(5) 0.0300(5) 0.0258(4) 0.0002(5) 0.0028(4) -0.0022(5)
Cl1 0.063(2) 0.040(2) 0.0432(16) 0.0087(14) 0.0072(14) 0.0079(15)
Cl2 0.0464(18) 0.0340(18) 0.0481(16) -0.0009(13) 0.0095(14) 0.0055(14)
Cl3 0.088(3) 0.091(3) 0.093(2) -0.013(2) 0.062(2) -0.029(2)
Cl4 0.077(2) 0.103(2) 0.0536(17) -0.020(2) 0.0346(15) -0.005(2)
C1 0.043(8) 0.024(7) 0.033(6) -0.003(5) 0.008(6) -0.001(5)
C2 0.068(9) 0.105(12) 0.047(7) -0.027(7) 0.022(7) -0.041(7)
C3 0.054(8) 0.114(10) 0.047(7) -0.002(9) 0.017(6) -0.052(9)
C4 0.026(7) 0.046(9) 0.039(7) -0.019(6) 0.005(5) -0.016(6)
C5 0.048(8) 0.053(9) 0.036(7) 0.003(6) 0.004(6) -0.005(7)
C6 0.052(9) 0.045(9) 0.070(9) -0.016(7) 0.008(7) 0.004(7)
C7 0.056(9) 0.053(10) 0.046(7) -0.026(7) 0.001(6) -0.006(7)
C8 0.044(7) 0.060(10) 0.034(6) 0.000(7) 0.006(5) 0.004(7)
C9 0.044(7) 0.023(8) 0.056(7) 0.002(6) 0.009(6) 0.005(6)
C10 0.105(10) 0.039(8) 0.065(8) 0.007(6) 0.000(7) -0.020(7)
C11 0.127(11) 0.097(12) 0.044(8) -0.031(8) -0.004(8) 0.020(8)
C12 0.056(8) 0.045(10) 0.064(7) 0.005(6) 0.004(6) 0.004(6)
C13 0.027(7) 0.047(9) 0.024(6) 0.000(6) 0.011(5) -0.005(6)
C14 0.045(8) 0.040(8) 0.032(6) -0.001(6) -0.001(6) 0.008(6)
C15 0.077(9) 0.028(8) 0.062(8) -0.014(7) 0.035(7) 0.017(7)
C16 0.068(9) 0.053(9) 0.028(6) -0.010(6) 0.040(6) -0.012(7)
C17 0.039(7) 0.057(9) 0.020(6) 0.004(5) -0.004(5) 0.008(6)
C18 0.049(7) 0.041(9) 0.028(6) 0.008(6) 0.018(6) -0.009(6)
C19 0.079(10) 0.083(11) 0.076(8) 0.014(8) 0.032(8) 0.032(8)
C20 0.106(10) 0.075(9) 0.053(7) -0.017(7) 0.046(7) -0.015(8)
C21 0.068(8) 0.025(8) 0.060(8) 0.004(6) 0.011(6) 0.001(6)
C31 0.048(7) 0.027(8) 0.029(6) 0.004(6) 0.009(5) -0.008(6)
C32 0.062(9) 0.051(8) 0.044(7) 0.006(6) 0.035(7) 0.007(7)
C33 0.044(8) 0.065(10) 0.020(6) 0.011(6) 0.013(5) 0.017(6)
C34 0.063(9) 0.050(9) 0.038(6) -0.009(6) 0.030(6) -0.011(7)
C35 0.137(12) 0.037(9) 0.122(10) 0.003(9) 0.059(9) -0.024(9)
C36 0.077(10) 0.089(11) 0.090(9) -0.027(8) 0.029(8) -0.047(8)
C37 0.039(7) 0.060(10) 0.044(7) -0.006(6) 0.007(6) -0.004(7)
C38 0.063(9) 0.065(10) 0.072(8) -0.027(7) 0.011(7) -0.015(7)
C39 0.055(7) 0.110(11) 0.048(7) -0.010(8) 0.011(6) -0.019(8)
C41 0.047(7) 0.035(7) 0.034(6) 0.016(5) 0.016(5) 0.002(6)
C42 0.051(8) 0.024(7) 0.034(6) -0.001(5) 0.025(6) -0.006(6)
C43 0.058(8) 0.035(8) 0.035(6) -0.005(6) 0.010(6) 0.008(6)
C44 0.083(10) 0.030(9) 0.052(7) -0.003(6) 0.006(7) 0.021(7)
C45 0.078(9) 0.037(9) 0.056(7) -0.011(7) 0.004(7) -0.001(7)
C46 0.057(8) 0.046(9) 0.035(6) 0.007(7) 0.013(5) 0.001(7)
C47 0.021(7) 0.032(8) 0.045(7) -0.009(6) 0.004(6) -0.004(6)
C48 0.042(7) 0.033(8) 0.033(6) 0.002(6) 0.008(6) -0.002(6)
C49 0.058(7) 0.026(7) 0.040(6) -0.007(6) 0.015(5) 0.006(7)
C50 0.041(8) 0.039(7) 0.023(6) 0.005(5) 0.007(6) -0.001(6)
C51 0.064(9) 0.064(10) 0.048(7) 0.004(7) 0.004(7) 0.000(7)
C52 0.073(11) 0.086(12) 0.067(9) -0.013(8) 0.021(9) 0.000(8)
C53 0.074(11) 0.100(14) 0.055(8) 0.011(9) -0.020(8) 0.013(9)
C54 0.048(9) 0.094(12) 0.090(9) 0.028(9) 0.015(8) 0.027(8)
C55 0.070(9) 0.064(8) 0.054(7) -0.002(8) 0.023(7) 0.014(8)
N1 0.049(6) 0.047(6) 0.044(5) 0.000(5) 0.020(5) -0.009(5)
N2 0.034(6) 0.048(7) 0.034(5) -0.007(4) 0.012(4) -0.005(4)
N3 0.041(6) 0.046(7) 0.032(5) 0.005(5) 0.014(5) 0.004(5)
N4 0.033(6) 0.057(7) 0.024(5) 0.004(4) 0.009(4) 0.004(4)

loop_
_atom_type_symbol
_atom_type_description
_atom_type_scat_dispersion_real
_atom_type_scat_dispersion_imag
_atom_type_scat_source
C C 0.0030 0.0020 'International Tables Vol C Tables 4.2.6.8 and 6.1.1.4'
H H 0.0000 0.0000 'International Tables Vol C Tables 4.2.6.8 and 6.1.1.4'
Cl Cl 0.1480 0.1590 'International Tables Vol C Tables 4.2.6.8 and 6.1.1.4'
N N 0.0060 0.0030 'International Tables Vol C Tables 4.2.6.8 and 6.1.1.4'
Ru Ru -1.2590 0.8360 'International Tables Vol C Tables 4.2.6.8 and 6.1.1.4'

loop_
_geom_angle_atom_site_label_1
_geom_angle_atom_site_label_2
_geom_angle_atom_site_label_3
_geom_angle
C41 Ru1 C1 102.0(4)
C41 Ru1 C31 97.3(4)
C1 Ru1 C31 160.4(4)
C41 Ru1 Cl2 93.6(3)
C1 Ru1 Cl2 87.8(2)
C31 Ru1 Cl2 88.0(3)
C41 Ru1 Cl1 103.0(3)
C1 Ru1 Cl1 94.0(2)
C31 Ru1 Cl1 84.5(3)
Cl2 Ru1 Cl1 162.59(9)
N2 C1 N1 103.6(7)
N2 C1 Ru1 130.6(7)
N1 C1 Ru1 125.6(7)
N1 C2 C3 102.5(7)
N1 C2 H2A 111.3
C3 C2 H2A 111.3
N1 C2 H2B 111.3
C3 C2 H2B 111.3
H2A C2 H2B 109.2
N2 C3 C2 102.6(7)
N2 C3 H3A 111.2
C2 C3 H3A 111.2
N2 C3 H3B 111.2
C2 C3 H3B 111.2
H3A C3 H3B 109.2
C9 C4 C5 121.7(9)
C9 C4 N1 119.0(9)
C5 C4 N1 118.1(9)
C6 C5 C4 117.5(10)
C6 C5 C10 119.0(10)
C4 C5 C10 123.4(9)
C7 C6 C5 122.6(10)
C7 C6 H6 118.7
C5 C6 H6 118.7
C8 C7 C6 117.2(9)
C8 C7 C11 122.1(11)
C6 C7 C11 120.6(11)
C7 C8 C9 124.1(10)
C7 C8 H8 117.9
C9 C8 H8 117.9
C8 C9 C4 116.4(9)
C8 C9 C12 121.1(10)
C4 C9 C12 122.5(9)
C5 C10 H10A 109.5
C5 C10 H10B 109.5
H10A C10 H10B 109.5
C5 C10 H10C 109.5
H10A C10 H10C 109.5
H10B C10 H10C 109.5
C7 C11 H11A 109.5
C7 C11 H11B 109.5
H11A C11 H11B 109.5
C7 C11 H11C 109.5
H11A C11 H11C 109.5
H11B C11 H11C 109.5
C9 C12 H12A 109.5
C9 C12 H12B 109.5
H12A C12 H12B 109.5
C9 C12 H12C 109.5
H12A C12 H12C 109.5
H12B C12 H12C 109.5
C14 C13 C18 121.4(9)
C14 C13 N2 118.6(9)
C18 C13 N2 119.9(9)
C15 C14 C13 118.4(9)
C15 C14 C19 119.5(10)
C13 C14 C19 122.1(9)
C14 C15 C16 121.8(9)
C14 C15 H15 119.1
C16 C15 H15 119.1
C17 C16 C15 119.0(9)
C17 C16 C20 120.6(10)
C15 C16 C20 120.4(10)
C16 C17 C18 121.5(9)
C16 C17 H17 119.3
C18 C17 H17 119.3
C17 C18 C13 117.8(10)
C17 C18 C21 119.2(9)
C13 C18 C21 123.0(9)
C14 C19 H19A 109.5
C14 C19 H19B 109.5
H19A C19 H19B 109.5
C14 C19 H19C 109.5
H19A C19 H19C 109.5
H19B C19 H19C 109.5
C16 C20 H20A 109.5
C16 C20 H20B 109.5
H20A C20 H20B 109.5
C16 C20 H20C 109.5
H20A C20 H20C 109.5
H20B C20 H20C 109.5
C18 C21 H21A 109.5
C18 C21 H21B 109.5
H21A C21 H21B 109.5
C18 C21 H21C 109.5
H21A C21 H21C 109.5
H21B C21 H21C 109.5
N4 C31 N3 100.3(8)
N4 C31 Ru1 124.8(8)
N3 C31 Ru1 134.9(8)
C33 C32 N3 105.9(9)
C33 C32 Cl3 127.1(9)
N3 C32 Cl3 126.8(9)
C32 C33 N4 105.3(8)
C32 C33 Cl4 127.1(9)
N4 C33 Cl4 127.5(9)
N3 C34 C35 111.7(8)
N3 C34 C36 112.0(8)
C35 C34 C36 112.5(9)
N3 C34 H34 106.7
C35 C34 H34 106.7
C36 C34 H34 106.7
C34 C35 H35A 109.5
C34 C35 H35B 109.5
H35A C35 H35B 109.5
C34 C35 H35C 109.5
H35A C35 H35C 109.5
H35B C35 H35C 109.5
C34 C36 H36A 109.5
C34 C36 H36B 109.5
H36A C36 H36B 109.5
C34 C36 H36C 109.5
H36A C36 H36C 109.5
H36B C36 H36C 109.5
N4 C37 C38 113.7(8)
N4 C37 C39 110.4(8)
C38 C37 C39 113.1(9)
N4 C37 H37 106.3
C38 C37 H37 106.3
C39 C37 H37 106.3
C37 C38 H38A 109.5
C37 C38 H38B 109.5
H38A C38 H38B 109.5
C37 C38 H38C 109.5
H38A C38 H38C 109.5
H38B C38 H38C 109.5
C37 C39 H39A 109.5
C37 C39 H39B 109.5
H39A C39 H39B 109.5
C37 C39 H39C 109.5
H39A C39 H39C 109.5
H39B C39 H39C 109.5
C49 C41 C42 103.3(8)
C49 C41 Ru1 125.7(7)
C42 C41 Ru1 130.9(7)
C43 C42 C47 120.5(10)
C43 C42 C41 131.7(9)
C47 C42 C41 107.0(9)
C42 C43 C44 119.5(9)
C42 C43 H43 120.2
C44 C43 H43 120.2
C45 C44 C43 119.7(10)
C45 C44 H44 120.2
C43 C44 H44 120.2
C46 C45 C44 121.5(11)
C46 C45 H45 119.3
C44 C45 H45 119.3
C45 C46 C47 119.3(10)
C45 C46 H46 120.4
C47 C46 H46 120.4
C46 C47 C42 119.3(9)
C46 C47 C48 131.1(9)
C42 C47 C48 109.5(9)
C49 C48 C47 107.8(8)
C49 C48 C50 126.6(10)
C47 C48 C50 125.6(9)
C48 C49 C41 112.3(9)
C48 C49 H49 123.9
C41 C49 H49 123.9
C55 C50 C51 117.7(9)
C55 C50 C48 121.2(9)
C51 C50 C48 121.0(10)
C50 C51 C52 119.7(10)
C50 C51 H51 120.2
C52 C51 H51 120.2
C53 C52 C51 121.8(11)
C53 C52 H52 119.1
C51 C52 H52 119.1
C52 C53 C54 119.7(11)
C52 C53 H53 120.1
C54 C53 H53 120.1
C53 C54 C55 119.9(11)
C53 C54 H54 120.1
C55 C54 H54 120.1
C50 C55 C54 121.0(10)
C50 C55 H55 119.5
C54 C55 H55 119.5
C1 N1 C4 128.3(8)
C1 N1 C2 115.4(7)
C4 N1 C2 116.2(7)
C1 N2 C13 129.2(8)
C1 N2 C3 115.6(8)
C13 N2 C3 115.1(8)
C31 N3 C32 113.4(8)
C31 N3 C34 122.1(9)
C32 N3 C34 123.6(9)
C31 N4 C33 115.1(9)
C31 N4 C37 120.0(9)
C33 N4 C37 124.1(9)

loop_
_geom_bond_atom_site_label_1
_geom_bond_atom_site_label_2
_geom_bond_distance
Ru1 C41 1.863(9)
Ru1 C1 2.052(9)
Ru1 C31 2.057(9)
Ru1 Cl2 2.393(3)
Ru1 Cl1 2.396(3)
Cl3 C32 1.670(10)
Cl4 C33 1.675(9)
C1 N2 1.359(10)
C1 N1 1.377(10)
C2 N1 1.481(9)
C2 C3 1.499(10)
C2 H2A 0.9700
C2 H2B 0.9700
C3 N2 1.490(9)
C3 H3A 0.9700
C3 H3B 0.9700
C4 C9 1.387(12)
C4 C5 1.392(12)
C4 N1 1.447(10)
C5 C6 1.383(12)
C5 C10 1.519(11)
C6 C7 1.370(12)
C6 H6 0.9300
C7 C8 1.359(13)
C7 C11 1.503(12)
C8 C9 1.383(11)
C8 H8 0.9300
C9 C12 1.465(11)
C10 H10A 0.9600
C10 H10B 0.9600
C10 H10C 0.9600
C11 H11A 0.9600
C11 H11B 0.9600
C11 H11C 0.9600
C12 H12A 0.9600
C12 H12B 0.9600
C12 H12C 0.9600
C13 C14 1.386(12)
C13 C18 1.403(11)
C13 N2 1.432(11)
C14 C15 1.366(11)
C14 C19 1.500(11)
C15 C16 1.398(12)
C15 H15 0.9300
C16 C17 1.361(11)
C16 C20 1.519(11)
C17 C18 1.395(11)
C17 H17 0.9300
C18 C21 1.516(12)
C19 H19A 0.9600
C19 H19B 0.9600
C19 H19C 0.9600
C20 H20A 0.9600
C20 H20B 0.9600
C20 H20C 0.9600
C21 H21A 0.9600
C21 H21B 0.9600
C21 H21C 0.9600
C31 N4 1.370(11)
C31 N3 1.385(10)
C32 C33 1.370(12)
C32 N3 1.391(10)
C33 N4 1.377(10)
C34 N3 1.489(11)
C34 C35 1.508(12)
C34 C36 1.541(11)
C34 H34 0.9800
C35 H35A 0.9600
C35 H35B 0.9600
C35 H35C 0.9600
C36 H36A 0.9600
C36 H36B 0.9600
C36 H36C 0.9600
C37 N4 1.486(11)
C37 C38 1.513(12)
C37 C39 1.527(11)
C37 H37 0.9800
C38 H38A 0.9600
C38 H38B 0.9600
C38 H38C 0.9600
C39 H39A 0.9600
C39 H39B 0.9600
C39 H39C 0.9600
C41 C49 1.472(11)
C41 C42 1.516(11)
C42 C43 1.372(11)
C42 C47 1.411(11)
C43 C44 1.390(11)
C43 H43 0.9300
C44 C45 1.380(11)
C44 H44 0.9300
C45 C46 1.376(12)
C45 H45 0.9300
C46 C47 1.385(12)
C46 H46 0.9300
C47 C48 1.458(12)
C48 C49 1.349(11)
C48 C50 1.463(11)
C49 H49 0.9300
C50 C55 1.389(11)
C50 C51 1.393(12)
C51 C52 1.418(12)
C51 H51 0.9300
C52 C53 1.347(13)
C52 H52 0.9300
C53 C54 1.365(13)
C53 H53 0.9300
C54 C55 1.422(11)
C54 H54 0.9300
C55 H55 0.9300
